data_4119927
loop_
_publ_author_name
'Michael P. Boone'
'Douglas W. Stephan'

_publ_section_title
;
 A Ru-\h6-Arene Complex as a C-Based Lewis Acid in the Activation of
 Hydrogen and Hydrogenation Catalysis
;
_journal_name_full 'Journal of the American Chemical Society'
_journal_page_first 8508
_journal_page_last 8511
_journal_paper_doi 10.1021/ja403912n
_journal_volume 135
_journal_year 2013
_chemical_formula_sum 'C72 H45 B2 Cl F20 P2 Ru'
_chemical_formula_weight 1510.16
_chemical_name_systematic
; 
 ? 
;
_space_group_IT_number 2
_symmetry_cell_setting triclinic
_symmetry_space_group_name_Hall '-P 1'
_symmetry_space_group_name_H-M 'P -1'
_atom_sites_solution_hydrogens geom
_atom_sites_solution_primary direct
_atom_sites_solution_secondary difmap
_audit_creation_method SHELXL-97
_cell_angle_alpha 108.067(4)
_cell_angle_beta 101.460(4)
_cell_angle_gamma 93.887(4)
_cell_formula_units_Z 2
_cell_length_a 12.9737(9)
_cell_length_b 16.0623(12)
_cell_length_c 16.2961(11)
_cell_measurement_reflns_used 9897
_cell_measurement_temperature 150(2)
_cell_measurement_theta_max 33.81
_cell_measurement_theta_min 2.15
_cell_volume 3133.4(4)
_computing_cell_refinement 'Bruker SAINT'
_computing_data_collection 'Bruker APEX2'
_computing_data_reduction 'Bruker SAINT'
_computing_molecular_graphics 'Bruker SHELXTL'
_computing_publication_material 'Bruker SHELXTL'
_computing_structure_refinement 'SHELXL-97 (Sheldrick, 2008)'
_computing_structure_solution 'SHELXS-97 (Sheldrick, 2008)'
_diffrn_ambient_temperature 150(2)
_diffrn_measured_fraction_theta_full 0.995
_diffrn_measured_fraction_theta_max 0.995
_diffrn_measurement_device_type 'Bruker APEX-II CCD'
_diffrn_measurement_method '\f and \w scans'
_diffrn_radiation_monochromator graphite
_diffrn_radiation_source 'fine-focus sealed tube'
_diffrn_radiation_type MoK\a
_diffrn_radiation_wavelength 0.71073
_diffrn_reflns_av_R_equivalents 0.0430
_diffrn_reflns_av_sigmaI/netI 0.0506
_diffrn_reflns_limit_h_max 20
_diffrn_reflns_limit_h_min -17
_diffrn_reflns_limit_k_max 25
_diffrn_reflns_limit_k_min -25
_diffrn_reflns_limit_l_max 26
_diffrn_reflns_limit_l_min -26
_diffrn_reflns_number 102724
_diffrn_reflns_theta_full 35.01
_diffrn_reflns_theta_max 35.01
_diffrn_reflns_theta_min 1.56
_exptl_absorpt_coefficient_mu 0.449
_exptl_absorpt_correction_T_max 0.9155
_exptl_absorpt_correction_T_min 0.9155
_exptl_absorpt_correction_type multi-scan
_exptl_absorpt_process_details SADABS
_exptl_crystal_colour orange
_exptl_crystal_density_diffrn 1.601
_exptl_crystal_F_000 1516
_exptl_crystal_size_max 0.20
_exptl_crystal_size_mid 0.20
_exptl_crystal_size_min 0.20
_refine_diff_density_max 1.291
_refine_diff_density_min -1.149
_refine_diff_density_rms 0.083
_refine_ls_extinction_method none
_refine_ls_goodness_of_fit_ref 1.011
_refine_ls_hydrogen_treatment constr
_refine_ls_matrix_type full
_refine_ls_number_parameters 883
_refine_ls_number_reflns 27462
_refine_ls_number_restraints 0
_refine_ls_restrained_S_all 1.011
_refine_ls_R_factor_all 0.0648
_refine_ls_R_factor_gt 0.0402
_refine_ls_shift/su_max 0.002
_refine_ls_shift/su_mean 0.000
_refine_ls_structure_factor_coef Fsqd
_refine_ls_weighting_details 'calc w=1/[\s^2^(Fo^2^)+(0.0389P)^2^+1.4015P] where P=(Fo^2^+2Fc^2^)/3'
_refine_ls_weighting_scheme calc
_refine_ls_wR_factor_gt 0.0876
_refine_ls_wR_factor_ref 0.0980
_reflns_number_gt 20556
_reflns_number_total 27462
_reflns_threshold_expression >2sigma(I)
_cod_data_source_file ja403912n_si_002_2.cif
_cod_data_source_block mb084_0m
_cod_database_code 4119927

loop_
_symmetry_equiv_pos_as_xyz
'x, y, z'
'-x, -y, -z'

loop_
_atom_site_label
_atom_site_type_symbol
_atom_site_fract_x
_atom_site_fract_y
_atom_site_fract_z
_atom_site_U_iso_or_equiv
_atom_site_adp_type
_atom_site_occupancy
_atom_site_symmetry_multiplicity
_atom_site_calc_flag
_atom_site_refinement_flags
F11 F 0.75904(8) 0.21787(7) 0.65765(8) 0.0333(2) Uani 1 1 d .
Ru1 Ru 0.496588(9) 0.352988(7) 0.318044(7) 0.01511(3) Uani 1 1 d .
P1 P 0.45555(3) 0.33974(2) 0.16702(2) 0.01637(7) Uani 1 1 d .
Cl1 Cl 0.56047(3) 0.50594(2) 0.35453(2) 0.02019(7) Uani 1 1 d .
P2 P 0.67570(3) 0.33012(2) 0.32983(3) 0.01768(7) Uani 1 1 d .
F20 F 0.99583(9) 0.03664(7) 0.74726(8) 0.0346(2) Uani 1 1 d .
F15 F 0.61436(9) 0.11790(7) 0.86150(8) 0.0346(2) Uani 1 1 d .
F10 F 0.81494(9) -0.09210(7) 0.73606(7) 0.0359(2) Uani 1 1 d .
F12 F 0.59701(9) 0.30812(8) 0.63749(8) 0.0373(3) Uani 1 1 d .
F5 F 0.90969(9) 0.08561(8) 0.60593(7) 0.0370(2) Uani 1 1 d .
F17 F 1.05006(9) 0.39399(7) 0.88356(8) 0.0386(3) Uani 1 1 d .
F1 F 0.61100(9) -0.02354(7) 0.68752(8) 0.0385(3) Uani 1 1 d .
F13 F 0.44501(9) 0.30849(8) 0.73168(8) 0.0385(3) Uani 1 1 d .
F9 F 0.86806(9) -0.15943(7) 0.86481(8) 0.0399(3) Uani 1 1 d .
F8 F 0.89243(9) -0.05903(8) 1.03754(8) 0.0420(3) Uani 1 1 d .
F19 F 1.18913(9) 0.12695(9) 0.78930(9) 0.0486(3) Uani 1 1 d .
F18 F 1.22004(9) 0.30633(9) 0.85967(9) 0.0484(3) Uani 1 1 d .
C41 C 0.88119(16) 0.32637(15) 0.16722(14) 0.0401(5) Uani 1 1 d .
H41A H 0.9204 0.2851 0.1356 0.048 Uiso 1 1 calc R
F4 F 0.83350(12) -0.01739(9) 0.44124(8) 0.0530(3) Uani 1 1 d .
F7 F 0.86808(11) 0.11525(9) 1.07889(8) 0.0454(3) Uani 1 1 d .
F14 F 0.45588(9) 0.20985(9) 0.84059(8) 0.0413(3) Uani 1 1 d .
C3 C 0.32422(12) 0.35592(10) 0.33634(11) 0.0218(3) Uani 1 1 d .
H3A H 0.2774 0.3924 0.3098 0.026 Uiso 1 1 calc R
C53 C 0.85505(15) 0.06472(13) 0.99350(12) 0.0313(4) Uani 1 1 d .
C29 C 0.61136(15) 0.51447(15) 0.07975(14) 0.0397(5) Uani 1 1 d .
H29A H 0.6158 0.5758 0.0872 0.048 Uiso 1 1 calc R
C28 C 0.66668(16) 0.46094(18) 0.02458(14) 0.0471(6) Uani 1 1 d .
H28A H 0.7085 0.4854 -0.0062 0.057 Uiso 1 1 calc R
C8 C 0.42392(12) 0.22358(10) 0.09842(10) 0.0194(3) Uani 1 1 d .
C27 C 0.66082(16) 0.37225(17) 0.01452(13) 0.0451(6) Uani 1 1 d .
H27A H 0.6992 0.3359 -0.0231 0.054 Uiso 1 1 calc R
C22 C 0.14875(14) 0.46597(13) 0.11653(13) 0.0306(4) Uani 1 1 d .
H22A H 0.0873 0.4930 0.1039 0.037 Uiso 1 1 calc R
C57 C 0.60313(13) 0.26160(11) 0.69399(11) 0.0260(3) Uani 1 1 d .
C32 C 0.81963(16) 0.46729(12) 0.46559(12) 0.0355(4) Uani 1 1 d .
H32A H 0.8236 0.4939 0.4215 0.043 Uiso 1 1 calc R
C65 C 1.03631(14) 0.30491(11) 0.84940(12) 0.0277(3) Uani 1 1 d .
C20 C 0.33104(13) 0.47729(10) 0.19209(11) 0.0234(3) Uani 1 1 d .
H20A H 0.3927 0.5116 0.2342 0.028 Uiso 1 1 calc R
C58 C 0.52573(13) 0.26181(11) 0.74093(12) 0.0273(3) Uani 1 1 d .
C25 C 0.54176(12) 0.38848(11) 0.11305(10) 0.0217(3) Uani 1 1 d .
C18 C 0.60531(14) 0.06269(10) 0.26087(11) 0.0258(3) Uani 1 1 d .
H18A H 0.5447 0.0190 0.2329 0.031 Uiso 1 1 calc R
C19 C 0.33222(12) 0.38754(10) 0.14684(10) 0.0193(3) Uani 1 1 d .
C34 C 0.87438(15) 0.47181(14) 0.61702(12) 0.0350(4) Uani 1 1 d .
H34A H 0.9146 0.5007 0.6760 0.042 Uiso 1 1 calc R
C46 C 0.6775(2) -0.06561(14) 0.47679(13) 0.0450(5) Uani 1 1 d .
C55 C 0.69848(13) 0.16404(10) 0.76258(11) 0.0232(3) Uani 1 1 d .
C50 C 0.82611(13) -0.03663(11) 0.81950(12) 0.0267(3) Uani 1 1 d .
C42 C 0.81262(14) 0.29973(12) 0.21321(12) 0.0302(4) Uani 1 1 d .
H42A H 0.8048 0.2402 0.2124 0.036 Uiso 1 1 calc R
C21 C 0.24028(14) 0.51627(12) 0.17565(12) 0.0282(3) Uani 1 1 d .
H21A H 0.2409 0.5775 0.2050 0.034 Uiso 1 1 calc R
C45 C 0.77611(18) -0.01586(13) 0.50190(13) 0.0380(4) Uani 1 1 d .
C66 C 0.93607(13) 0.25748(10) 0.82634(11) 0.0247(3) Uani 1 1 d .
C31 C 0.75484(12) 0.38759(10) 0.44310(10) 0.0215(3) Uani 1 1 d .
C54 C 0.82947(14) 0.09972(11) 0.92549(12) 0.0284(3) Uani 1 1 d .
C6 C 0.48322(12) 0.26541(10) 0.40023(10) 0.0211(3) Uani 1 1 d .
H6A H 0.5473 0.2390 0.4199 0.025 Uiso 1 1 calc R
C5 C 0.46973(13) 0.34894(10) 0.45437(10) 0.0224(3) Uani 1 1 d .
H5A H 0.5250 0.3809 0.5099 0.027 Uiso 1 1 calc R
C11 C 0.37673(14) 0.04681(11) -0.00748(12) 0.0283(3) Uani 1 1 d .
H11A H 0.3602 -0.0137 -0.0434 0.034 Uiso 1 1 calc R
C39 C 0.83423(14) 0.47286(13) 0.21222(12) 0.0300(4) Uani 1 1 d .
H39A H 0.8414 0.5319 0.2115 0.036 Uiso 1 1 calc R
C36 C 0.75137(16) 0.35075(14) 0.50956(12) 0.0348(4) Uani 1 1 d .
H36A H 0.7076 0.2961 0.4958 0.042 Uiso 1 1 calc R
C51 C 0.85412(13) -0.07339(11) 0.88593(13) 0.0295(4) Uani 1 1 d .
C48 C 0.66803(15) -0.01819(11) 0.62806(13) 0.0320(4) Uani 1 1 d .
C33 C 0.87877(18) 0.50874(14) 0.55185(13) 0.0438(5) Uani 1 1 d .
H33A H 0.9228 0.5633 0.5660 0.053 Uiso 1 1 calc R
C17 C 0.70154(15) 0.03733(11) 0.28902(12) 0.0304(4) Uani 1 1 d .
H17A H 0.7063 -0.0233 0.2814 0.036 Uiso 1 1 calc R
C52 C 0.86758(14) -0.02328(12) 0.97307(13) 0.0304(4) Uani 1 1 d .
C7 C 0.43778(11) 0.15804(10) 0.13863(10) 0.0194(3) Uani 1 1 d .
C14 C 0.68602(12) 0.21417(10) 0.31395(10) 0.0214(3) Uani 1 1 d .
C30 C 0.54961(13) 0.47860(12) 0.12399(12) 0.0287(3) Uani 1 1 d .
H30A H 0.5123 0.5156 0.1621 0.034 Uiso 1 1 calc R
C12 C 0.41322(13) 0.06932(10) 0.08325(11) 0.0254(3) Uani 1 1 d .
H12A H 0.4219 0.0238 0.1088 0.030 Uiso 1 1 calc R
C35 C 0.81081(17) 0.39250(15) 0.59551(12) 0.0385(4) Uani 1 1 d .
H35A H 0.8076 0.3661 0.6398 0.046 Uiso 1 1 calc R
C24 C 0.23874(12) 0.33729(11) 0.09040(11) 0.0241(3) Uani 1 1 d .
H24A H 0.2372 0.2758 0.0614 0.029 Uiso 1 1 calc R
C61 C 0.91444(12) 0.16584(10) 0.78895(11) 0.0221(3) Uani 1 1 d .
C1 C 0.42208(12) 0.22577(9) 0.31043(10) 0.0195(3) Uani 1 1 d .
C44 C 0.81624(15) 0.03505(11) 0.59005(12) 0.0304(4) Uani 1 1 d .
C62 C 1.00492(14) 0.12556(11) 0.78030(11) 0.0261(3) Uani 1 1 d .
C43 C 0.76544(14) 0.03659(10) 0.65775(11) 0.0263(3) Uani 1 1 d .
C13 C 0.59499(12) 0.15213(10) 0.27270(10) 0.0201(3) Uani 1 1 d .
C26 C 0.59949(14) 0.33534(13) 0.05866(11) 0.0312(4) Uani 1 1 d .
H26A H 0.5968 0.2743 0.0519 0.037 Uiso 1 1 calc R
C37 C 0.75556(12) 0.36050(11) 0.26034(10) 0.0218(3) Uani 1 1 d .
C23 C 0.14734(13) 0.37648(13) 0.07615(12) 0.0305(4) Uani 1 1 d .
H23A H 0.0835 0.3413 0.0383 0.037 Uiso 1 1 calc R
C4 C 0.39280(13) 0.39534(11) 0.42044(10) 0.0231(3) Uani 1 1 d .
H4A H 0.3943 0.4597 0.4527 0.028 Uiso 1 1 calc R
C9 C 0.38787(13) 0.20035(11) 0.00634(10) 0.0240(3) Uani 1 1 d .
H9A H 0.3796 0.2452 -0.0202 0.029 Uiso 1 1 calc R
C40 C 0.89217(15) 0.41239(15) 0.16753(14) 0.0381(4) Uani 1 1 d .
H40A H 0.9398 0.4303 0.1369 0.046 Uiso 1 1 calc R
C38 C 0.76567(13) 0.44715(11) 0.25802(11) 0.0236(3) Uani 1 1 d .
H38A H 0.7253 0.4885 0.2880 0.028 Uiso 1 1 calc R
C2 C 0.33920(12) 0.27217(10) 0.28218(10) 0.0202(3) Uani 1 1 d .
H2A H 0.2998 0.2500 0.2185 0.024 Uiso 1 1 calc R
C10 C 0.36411(14) 0.11198(11) -0.04637(11) 0.0280(3) Uani 1 1 d .
H10A H 0.3393 0.0963 -0.1088 0.034 Uiso 1 1 calc R
C47 C 0.62341(17) -0.06689(13) 0.54062(14) 0.0410(5) Uani 1 1 d .
C64 C 1.12213(14) 0.26126(13) 0.83746(13) 0.0318(4) Uani 1 1 d .
C60 C 0.61711(13) 0.16542(11) 0.80613(11) 0.0252(3) Uani 1 1 d .
C63 C 1.10598(14) 0.17043(13) 0.80234(12) 0.0311(4) Uani 1 1 d .
C16 C 0.79158(15) 0.09948(12) 0.32837(13) 0.0331(4) Uani 1 1 d .
H16A H 0.8582 0.0814 0.3464 0.040 Uiso 1 1 calc R
C49 C 0.81249(13) 0.05209(10) 0.83576(11) 0.0247(3) Uani 1 1 d .
C59 C 0.53243(13) 0.21265(12) 0.79672(12) 0.0278(3) Uani 1 1 d .
C15 C 0.78411(14) 0.18795(12) 0.34138(12) 0.0286(3) Uani 1 1 d .
H15A H 0.8455 0.2309 0.3689 0.034 Uiso 1 1 calc R
C71 C 0.9259(2) 0.7214(3) 0.39005(17) 0.0742(10) Uani 1 1 d .
H71A H 0.9478 0.7470 0.3471 0.089 Uiso 1 1 calc R
H71B H 0.9483 0.6619 0.3781 0.089 Uiso 1 1 calc R
C68 C 0.82029(18) 0.76183(17) 0.53658(16) 0.0471(5) Uani 1 1 d .
H68A H 0.7981 0.8215 0.5510 0.057 Uiso 1 1 calc R
H68B H 0.7984 0.7342 0.5780 0.057 Uiso 1 1 calc R
C69 C 0.9341(2) 0.7722(3) 0.55338(19) 0.0865(12) Uani 1 1 d .
H69A H 0.9581 0.7217 0.5710 0.104 Uiso 1 1 calc R
H69B H 0.9620 0.8264 0.6051 0.104 Uiso 1 1 calc R
F16 F 0.85810(8) 0.30732(6) 0.84365(8) 0.0339(2) Uani 1 1 d .
F6 F 0.82269(10) 0.18744(7) 0.95091(7) 0.0360(2) Uani 1 1 d .
C72 C 0.8112(2) 0.7115(3) 0.37391(19) 0.0938(13) Uani 1 1 d .
H72A H 0.7830 0.6563 0.3235 0.113 Uiso 1 1 calc R
H72B H 0.7874 0.7609 0.3542 0.113 Uiso 1 1 calc R
C70 C 0.9839(2) 0.7779(2) 0.48160(17) 0.0632(8) Uani 1 1 d .
H70A H 1.0562 0.7614 0.4932 0.076 Uiso 1 1 calc R
H70B H 0.9916 0.8403 0.4835 0.076 Uiso 1 1 calc R
C67 C 0.7611(2) 0.7089(2) 0.4454(2) 0.0672(8) Uani 1 1 d .
H67A H 0.7481 0.6465 0.4425 0.081 Uiso 1 1 calc R
H67B H 0.6910 0.7294 0.4344 0.081 Uiso 1 1 calc R
F3 F 0.63642(14) -0.11361(10) 0.39101(9) 0.0670(5) Uani 1 1 d .
F2 F 0.52722(12) -0.11640(9) 0.51696(10) 0.0593(4) Uani 1 1 d .
B1 B 0.48399(14) 0.18013(10) 0.24114(12) 0.0196(3) Uani 1 1 d .
B2 B 0.79771(15) 0.10419(11) 0.76201(13) 0.0236(3) Uani 1 1 d .
C56 C 0.68568(13) 0.21380(11) 0.70557(11) 0.0247(3) Uani 1 1 d .

loop_
_atom_site_aniso_label
_atom_site_aniso_U_11
_atom_site_aniso_U_22
_atom_site_aniso_U_33
_atom_site_aniso_U_23
_atom_site_aniso_U_13
_atom_site_aniso_U_12
F11 0.0313(5) 0.0374(6) 0.0439(6) 0.0257(5) 0.0159(5) 0.0093(4)
Ru1 0.01769(5) 0.01420(5) 0.01371(5) 0.00384(4) 0.00551(4) 0.00219(4)
P1 0.01856(16) 0.01579(15) 0.01465(16) 0.00413(13) 0.00500(13) 0.00255(12)
Cl1 0.02519(16) 0.01501(14) 0.01864(15) 0.00303(12) 0.00588(13) 0.00097(12)
P2 0.01801(16) 0.01784(16) 0.01696(17) 0.00530(13) 0.00449(13) 0.00184(13)
F20 0.0394(6) 0.0223(5) 0.0396(6) 0.0058(4) 0.0082(5) 0.0126(4)
F15 0.0374(6) 0.0381(6) 0.0382(6) 0.0240(5) 0.0127(5) 0.0061(5)
F10 0.0484(7) 0.0198(5) 0.0332(6) 0.0065(4) -0.0006(5) 0.0039(4)
F12 0.0369(6) 0.0398(6) 0.0467(7) 0.0302(5) 0.0083(5) 0.0114(5)
F5 0.0389(6) 0.0420(6) 0.0288(6) 0.0116(5) 0.0078(5) -0.0023(5)
F17 0.0374(6) 0.0212(5) 0.0514(7) 0.0105(5) 0.0023(5) -0.0038(4)
F1 0.0353(6) 0.0331(6) 0.0460(7) 0.0161(5) 0.0056(5) -0.0057(5)
F13 0.0295(5) 0.0394(6) 0.0493(7) 0.0174(5) 0.0071(5) 0.0156(5)
F9 0.0404(6) 0.0226(5) 0.0540(7) 0.0199(5) -0.0056(5) 0.0007(4)
F8 0.0379(6) 0.0521(7) 0.0450(7) 0.0346(6) 0.0010(5) 0.0039(5)
F19 0.0286(6) 0.0561(8) 0.0583(8) 0.0116(6) 0.0109(6) 0.0203(6)
F18 0.0243(5) 0.0535(8) 0.0605(8) 0.0149(7) 0.0042(5) -0.0066(5)
C41 0.0368(10) 0.0453(11) 0.0425(11) 0.0102(9) 0.0250(9) 0.0077(9)
F4 0.0767(10) 0.0550(8) 0.0265(6) 0.0146(6) 0.0109(6) 0.0013(7)
F7 0.0588(8) 0.0500(7) 0.0265(6) 0.0122(5) 0.0074(5) 0.0107(6)
F14 0.0353(6) 0.0539(7) 0.0442(7) 0.0211(6) 0.0208(5) 0.0123(5)
C3 0.0204(6) 0.0239(7) 0.0241(7) 0.0078(6) 0.0115(6) 0.0052(5)
C53 0.0312(9) 0.0366(9) 0.0268(8) 0.0131(7) 0.0047(7) 0.0033(7)
C29 0.0295(9) 0.0524(12) 0.0449(11) 0.0337(10) 0.0015(8) -0.0064(8)
C28 0.0326(10) 0.0800(17) 0.0303(10) 0.0288(11) 0.0023(8) -0.0177(10)
C8 0.0195(6) 0.0189(6) 0.0177(6) 0.0028(5) 0.0046(5) 0.0029(5)
C27 0.0312(9) 0.0705(15) 0.0242(9) 0.0023(9) 0.0129(7) -0.0111(10)
C22 0.0240(7) 0.0382(9) 0.0378(10) 0.0193(8) 0.0127(7) 0.0125(7)
C57 0.0263(7) 0.0233(7) 0.0286(8) 0.0126(6) 0.0008(6) 0.0027(6)
C32 0.0448(10) 0.0292(8) 0.0270(9) 0.0124(7) -0.0046(8) -0.0084(8)
C65 0.0287(8) 0.0223(7) 0.0292(8) 0.0080(6) 0.0021(7) -0.0009(6)
C20 0.0264(7) 0.0223(7) 0.0226(7) 0.0075(6) 0.0072(6) 0.0057(6)
C58 0.0228(7) 0.0249(7) 0.0309(8) 0.0075(6) 0.0009(6) 0.0054(6)
C25 0.0203(6) 0.0283(7) 0.0164(6) 0.0087(6) 0.0033(5) 0.0000(6)
C18 0.0322(8) 0.0187(6) 0.0249(8) 0.0045(6) 0.0065(6) 0.0056(6)
C19 0.0212(6) 0.0209(6) 0.0188(6) 0.0088(5) 0.0071(5) 0.0052(5)
C34 0.0327(9) 0.0412(10) 0.0222(8) 0.0055(7) -0.0037(7) -0.0002(8)
C46 0.0651(14) 0.0321(9) 0.0267(9) 0.0101(8) -0.0104(9) -0.0066(9)
C55 0.0230(7) 0.0193(6) 0.0274(8) 0.0102(6) 0.0024(6) 0.0013(5)
C50 0.0267(8) 0.0213(7) 0.0298(8) 0.0099(6) 0.0003(6) 0.0002(6)
C42 0.0295(8) 0.0322(8) 0.0303(9) 0.0077(7) 0.0140(7) 0.0056(7)
C21 0.0316(8) 0.0265(8) 0.0321(9) 0.0126(7) 0.0128(7) 0.0114(6)
C45 0.0561(12) 0.0318(9) 0.0248(9) 0.0119(7) 0.0036(8) 0.0036(9)
C66 0.0245(7) 0.0198(7) 0.0300(8) 0.0091(6) 0.0052(6) 0.0046(6)
C31 0.0193(6) 0.0235(7) 0.0195(7) 0.0051(6) 0.0024(5) 0.0030(5)
C54 0.0301(8) 0.0242(7) 0.0325(9) 0.0123(7) 0.0061(7) 0.0036(6)
C6 0.0252(7) 0.0220(7) 0.0200(7) 0.0096(5) 0.0097(6) 0.0030(5)
C5 0.0296(7) 0.0231(7) 0.0173(7) 0.0068(5) 0.0107(6) 0.0053(6)
C11 0.0270(8) 0.0218(7) 0.0270(8) -0.0034(6) 0.0050(6) 0.0009(6)
C39 0.0267(8) 0.0354(9) 0.0290(9) 0.0127(7) 0.0084(7) -0.0036(7)
C36 0.0371(9) 0.0404(10) 0.0238(8) 0.0124(7) 0.0023(7) -0.0096(8)
C51 0.0242(7) 0.0234(7) 0.0417(10) 0.0178(7) -0.0007(7) -0.0004(6)
C48 0.0359(9) 0.0237(8) 0.0348(9) 0.0133(7) 0.0008(7) -0.0006(7)
C33 0.0529(12) 0.0345(10) 0.0310(10) 0.0097(8) -0.0108(9) -0.0147(9)
C17 0.0381(9) 0.0225(7) 0.0303(9) 0.0076(7) 0.0066(7) 0.0115(7)
C52 0.0241(7) 0.0369(9) 0.0354(9) 0.0239(8) 0.0009(7) 0.0010(7)
C7 0.0183(6) 0.0179(6) 0.0201(7) 0.0029(5) 0.0056(5) 0.0029(5)
C14 0.0232(7) 0.0207(6) 0.0217(7) 0.0076(5) 0.0063(6) 0.0060(5)
C30 0.0248(7) 0.0330(8) 0.0319(9) 0.0183(7) 0.0039(6) 0.0001(6)
C12 0.0271(7) 0.0180(6) 0.0266(8) 0.0015(6) 0.0062(6) 0.0017(6)
C35 0.0427(10) 0.0484(11) 0.0213(8) 0.0125(8) 0.0027(7) -0.0049(9)
C24 0.0212(7) 0.0261(7) 0.0251(8) 0.0078(6) 0.0065(6) 0.0033(6)
C61 0.0234(7) 0.0187(6) 0.0250(7) 0.0091(6) 0.0038(6) 0.0053(5)
C1 0.0214(6) 0.0166(6) 0.0223(7) 0.0075(5) 0.0085(5) 0.0001(5)
C44 0.0366(9) 0.0247(8) 0.0278(8) 0.0105(7) 0.0002(7) 0.0015(7)
C62 0.0288(8) 0.0225(7) 0.0263(8) 0.0071(6) 0.0048(6) 0.0082(6)
C43 0.0294(8) 0.0196(7) 0.0280(8) 0.0093(6) 0.0008(6) 0.0023(6)
C13 0.0245(7) 0.0183(6) 0.0180(6) 0.0053(5) 0.0064(5) 0.0050(5)
C26 0.0253(8) 0.0403(9) 0.0218(8) 0.0013(7) 0.0084(6) -0.0028(7)
C37 0.0188(6) 0.0259(7) 0.0195(7) 0.0060(6) 0.0053(5) 0.0001(5)
C23 0.0194(7) 0.0392(9) 0.0320(9) 0.0115(8) 0.0045(6) 0.0044(7)
C4 0.0297(8) 0.0232(7) 0.0202(7) 0.0068(6) 0.0137(6) 0.0070(6)
C9 0.0261(7) 0.0256(7) 0.0174(7) 0.0034(6) 0.0045(6) 0.0037(6)
C40 0.0315(9) 0.0479(11) 0.0399(11) 0.0157(9) 0.0198(8) -0.0013(8)
C38 0.0224(7) 0.0269(7) 0.0219(7) 0.0089(6) 0.0053(6) 0.0005(6)
C2 0.0196(6) 0.0200(6) 0.0223(7) 0.0066(5) 0.0088(5) 0.0007(5)
C10 0.0289(8) 0.0288(8) 0.0188(7) -0.0018(6) 0.0039(6) 0.0038(6)
C47 0.0436(11) 0.0293(9) 0.0415(11) 0.0163(8) -0.0118(9) -0.0099(8)
C64 0.0221(7) 0.0379(9) 0.0334(9) 0.0129(8) 0.0021(7) -0.0006(7)
C60 0.0264(7) 0.0234(7) 0.0260(8) 0.0106(6) 0.0036(6) 0.0010(6)
C63 0.0252(8) 0.0377(9) 0.0313(9) 0.0110(7) 0.0067(7) 0.0121(7)
C16 0.0308(9) 0.0326(9) 0.0375(10) 0.0132(8) 0.0049(7) 0.0158(7)
C49 0.0256(7) 0.0208(7) 0.0286(8) 0.0111(6) 0.0035(6) 0.0028(6)
C59 0.0254(7) 0.0297(8) 0.0270(8) 0.0070(7) 0.0071(6) 0.0031(6)
C15 0.0254(8) 0.0277(8) 0.0318(9) 0.0106(7) 0.0028(7) 0.0064(6)
C71 0.0491(15) 0.125(3) 0.0358(13) 0.0116(16) 0.0053(11) 0.0106(17)
C68 0.0447(12) 0.0527(13) 0.0462(13) 0.0188(11) 0.0130(10) 0.0022(10)
C69 0.0548(16) 0.144(3) 0.0416(15) 0.0208(18) 0.0005(12) -0.0352(19)
F16 0.0274(5) 0.0192(4) 0.0517(7) 0.0077(4) 0.0067(5) 0.0075(4)
F6 0.0489(7) 0.0256(5) 0.0306(6) 0.0065(4) 0.0061(5) 0.0096(5)
C72 0.0494(16) 0.161(4) 0.0404(15) 0.0013(19) -0.0012(13) -0.001(2)
C70 0.0368(12) 0.105(2) 0.0475(14) 0.0288(15) 0.0058(10) -0.0007(13)
C67 0.0417(13) 0.0692(18) 0.0701(19) 0.0049(15) 0.0024(13) -0.0122(12)
F3 0.0966(12) 0.0549(8) 0.0287(7) 0.0091(6) -0.0138(7) -0.0228(8)
F2 0.0580(8) 0.0493(8) 0.0554(8) 0.0229(7) -0.0186(7) -0.0275(7)
B1 0.0224(7) 0.0141(6) 0.0219(8) 0.0047(6) 0.0062(6) 0.0012(5)
B2 0.0254(8) 0.0182(7) 0.0270(9) 0.0087(6) 0.0040(7) 0.0019(6)
C56 0.0235(7) 0.0232(7) 0.0299(8) 0.0126(6) 0.0060(6) 0.0028(6)

loop_
_atom_type_symbol
_atom_type_description
_atom_type_scat_dispersion_real
_atom_type_scat_dispersion_imag
_atom_type_scat_source
C C 0.0033 0.0016 'International Tables Vol C Tables 4.2.6.8 and 6.1.1.4'
H H 0.0000 0.0000 'International Tables Vol C Tables 4.2.6.8 and 6.1.1.4'
B B 0.0013 0.0007 'International Tables Vol C Tables 4.2.6.8 and 6.1.1.4'
F F 0.0171 0.0103 'International Tables Vol C Tables 4.2.6.8 and 6.1.1.4'
P P 0.1023 0.0942 'International Tables Vol C Tables 4.2.6.8 and 6.1.1.4'
Cl Cl 0.1484 0.1585 'International Tables Vol C Tables 4.2.6.8 and 6.1.1.4'
Ru Ru -1.2594 0.8363 'International Tables Vol C Tables 4.2.6.8 and 6.1.1.4'

loop_
_geom_angle_atom_site_label_1
_geom_angle_atom_site_label_2
_geom_angle_atom_site_label_3
_geom_angle
C1 Ru1 C2 38.22(6)
C1 Ru1 C6 38.09(6)
C2 Ru1 C6 66.28(6)
C1 Ru1 C3 67.46(6)
C2 Ru1 C3 36.25(5)
C6 Ru1 C3 76.37(6)
C1 Ru1 C4 79.24(6)
C2 Ru1 C4 64.81(6)
C6 Ru1 C4 64.33(6)
C3 Ru1 C4 35.28(6)
C1 Ru1 C5 67.05(6)
C2 Ru1 C5 76.55(6)
C6 Ru1 C5 35.61(5)
C3 Ru1 C5 63.53(6)
C4 Ru1 C5 35.33(6)
C1 Ru1 P1 100.07(4)
C2 Ru1 P1 82.97(4)
C6 Ru1 P1 137.49(4)
C3 Ru1 P1 96.22(4)
C4 Ru1 P1 128.37(4)
C5 Ru1 P1 158.67(4)
C1 Ru1 P2 101.57(4)
C2 Ru1 P2 137.91(4)
C6 Ru1 P2 87.69(4)
C3 Ru1 P2 163.81(4)
C4 Ru1 P2 133.62(4)
C5 Ru1 P2 101.67(4)
P1 Ru1 P2 97.496(14)
C1 Ru1 Cl1 166.83(4)
C2 Ru1 Cl1 135.94(4)
C6 Ru1 Cl1 133.08(4)
C3 Ru1 Cl1 102.66(4)
C4 Ru1 Cl1 87.71(4)
C5 Ru1 Cl1 101.08(4)
P1 Ru1 Cl1 89.432(14)
P2 Ru1 Cl1 86.059(14)
C1 Ru1 B1 35.69(5)
C2 Ru1 B1 62.13(5)
C6 Ru1 B1 61.70(5)
C3 Ru1 B1 97.79(5)
C4 Ru1 B1 114.93(5)
C5 Ru1 B1 96.87(5)
P1 Ru1 B1 78.45(4)
P2 Ru1 B1 76.65(4)
Cl1 Ru1 B1 157.24(4)
C8 P1 C25 104.51(7)
C8 P1 C19 105.53(7)
C25 P1 C19 103.62(7)
C8 P1 Ru1 110.18(5)
C25 P1 Ru1 124.63(5)
C19 P1 Ru1 106.83(5)
C14 P2 C37 105.42(7)
C14 P2 C31 103.76(7)
C37 P2 C31 103.43(7)
C14 P2 Ru1 109.62(5)
C37 P2 Ru1 122.07(5)
C31 P2 Ru1 110.91(5)
C40 C41 C42 120.20(18)
C40 C41 H41A 119.9
C42 C41 H41A 119.9
C4 C3 C2 119.21(14)
C4 C3 Ru1 72.45(9)
C2 C3 Ru1 67.86(8)
C4 C3 H3A 119.6
C2 C3 H3A 119.6
Ru1 C3 H3A 119.6
F7 C53 C52 119.62(16)
F7 C53 C54 121.16(17)
C52 C53 C54 119.22(17)
C30 C29 C28 120.0(2)
C30 C29 H29A 120.0
C28 C29 H29A 120.0
C27 C28 C29 119.87(18)
C27 C28 H28A 120.1
C29 C28 H28A 120.1
C9 C8 C7 120.63(14)
C9 C8 P1 119.92(12)
C7 C8 P1 119.44(11)
C28 C27 C26 120.8(2)
C28 C27 H27A 119.6
C26 C27 H27A 119.6
C23 C22 C21 119.66(16)
C23 C22 H22A 120.2
C21 C22 H22A 120.2
F12 C57 C56 120.97(15)
F12 C57 C58 119.66(15)
C56 C57 C58 119.37(15)
C31 C32 C33 120.73(17)
C31 C32 H32A 119.6
C33 C32 H32A 119.6
F17 C65 C64 119.89(15)
F17 C65 C66 120.31(16)
C64 C65 C66 119.79(16)
C21 C20 C19 120.42(15)
C21 C20 H20A 119.8
C19 C20 H20A 119.8
F13 C58 C59 120.66(16)
F13 C58 C57 120.68(16)
C59 C58 C57 118.66(15)
C30 C25 C26 119.05(15)
C30 C25 P1 120.76(13)
C26 C25 P1 120.18(13)
C17 C18 C13 121.24(16)
C17 C18 H18A 119.4
C13 C18 H18A 119.4
C24 C19 C20 118.63(14)
C24 C19 P1 122.30(12)
C20 C19 P1 119.03(12)
C35 C34 C33 119.00(17)
C35 C34 H34A 120.5
C33 C34 H34A 120.5
F3 C46 C47 120.9(2)
F3 C46 C45 120.2(2)
C47 C46 C45 118.92(18)
C60 C55 C56 112.89(14)
C60 C55 B2 128.61(14)
C56 C55 B2 118.15(14)
F10 C50 C51 115.45(15)
F10 C50 C49 120.92(15)
C51 C50 C49 123.61(17)
C41 C42 C37 120.01(18)
C41 C42 H42A 120.0
C37 C42 H42A 120.0
C22 C21 C20 120.16(16)
C22 C21 H21A 119.9
C20 C21 H21A 119.9
F4 C45 C46 120.09(18)
F4 C45 C44 120.32(19)
C46 C45 C44 119.6(2)
F16 C66 C65 114.55(14)
F16 C66 C61 121.35(14)
C65 C66 C61 124.09(15)
C32 C31 C36 117.84(15)
C32 C31 P2 122.26(13)
C36 C31 P2 119.90(12)
F6 C54 C53 115.82(16)
F6 C54 C49 119.23(15)
C53 C54 C49 124.95(16)
C5 C6 C1 122.05(14)
C5 C6 Ru1 75.80(9)
C1 C6 Ru1 67.72(8)
C5 C6 H6A 118.3
C1 C6 H6A 118.3
Ru1 C6 H6A 118.3
C6 C5 C4 119.26(15)
C6 C5 Ru1 68.58(8)
C4 C5 Ru1 71.66(9)
C6 C5 H5A 119.6
C4 C5 H5A 119.6
Ru1 C5 H5A 119.6
C12 C11 C10 120.36(15)
C12 C11 H11A 119.8
C10 C11 H11A 119.8
C40 C39 C38 119.90(17)
C40 C39 H39A 120.0
C38 C39 H39A 120.0
C35 C36 C31 121.08(17)
C35 C36 H36A 119.5
C31 C36 H36A 119.5
F9 C51 C52 119.44(15)
F9 C51 C50 120.03(17)
C52 C51 C50 120.53(16)
F1 C48 C47 116.48(17)
F1 C48 C43 119.03(16)
C47 C48 C43 124.48(19)
C34 C33 C32 120.88(18)
C34 C33 H33A 119.6
C32 C33 H33A 119.6
C18 C17 C16 120.49(16)
C18 C17 H17A 119.8
C16 C17 H17A 119.8
F8 C52 C51 120.76(17)
F8 C52 C53 120.57(18)
C51 C52 C53 118.67(16)
C12 C7 C8 117.60(14)
C12 C7 B1 119.44(14)
C8 C7 B1 122.89(13)
C13 C14 C15 120.99(14)
C13 C14 P2 118.75(11)
C15 C14 P2 120.25(12)
C29 C30 C25 120.52(18)
C29 C30 H30A 119.7
C25 C30 H30A 119.7
C11 C12 C7 121.50(16)
C11 C12 H12A 119.3
C7 C12 H12A 119.3
C34 C35 C36 120.47(18)
C34 C35 H35A 119.8
C36 C35 H35A 119.8
C19 C24 C23 120.40(15)
C19 C24 H24A 119.8
C23 C24 H24A 119.8
C62 C61 C66 113.20(15)
C62 C61 B2 119.63(14)
C66 C61 B2 127.03(14)
C2 C1 C6 116.17(13)
C2 C1 B1 116.78(13)
C6 C1 B1 116.11(13)
C2 C1 Ru1 72.96(8)
C6 C1 Ru1 74.19(8)
B1 C1 Ru1 89.73(9)
F5 C44 C45 114.44(17)
F5 C44 C43 121.35(15)
C45 C44 C43 124.20(18)
F20 C62 C63 116.12(15)
F20 C62 C61 119.48(15)
C63 C62 C61 124.39(16)
C44 C43 C48 113.06(16)
C44 C43 B2 128.05(15)
C48 C43 B2 118.23(16)
C14 C13 C18 117.58(14)
C14 C13 B1 121.83(13)
C18 C13 B1 120.58(14)
C27 C26 C25 119.71(19)
C27 C26 H26A 120.1
C25 C26 H26A 120.1
C42 C37 C38 118.97(15)
C42 C37 P2 120.72(13)
C38 C37 P2 120.19(12)
C22 C23 C24 120.52(16)
C22 C23 H23A 119.7
C24 C23 H23A 119.7
C3 C4 C5 120.77(14)
C3 C4 Ru1 72.27(8)
C5 C4 Ru1 73.01(9)
C3 C4 H4A 119.3
C5 C4 H4A 119.3
Ru1 C4 H4A 119.3
C10 C9 C8 120.23(16)
C10 C9 H9A 119.9
C8 C9 H9A 119.9
C41 C40 C39 120.44(17)
C41 C40 H40A 119.8
C39 C40 H40A 119.8
C39 C38 C37 120.43(16)
C39 C38 H38A 119.8
C37 C38 H38A 119.8
C3 C2 C1 122.04(14)
C3 C2 Ru1 75.89(9)
C1 C2 Ru1 68.82(8)
C3 C2 H2A 118.5
C1 C2 H2A 118.5
Ru1 C2 H2A 118.5
C11 C10 C9 119.68(16)
C11 C10 H10A 120.2
C9 C10 H10A 120.2
F2 C47 C46 119.48(19)
F2 C47 C48 120.9(2)
C46 C47 C48 119.65(19)
F18 C64 C65 120.53(17)
F18 C64 C63 120.70(17)
C65 C64 C63 118.77(16)
F15 C60 C55 120.95(15)
F15 C60 C59 114.73(15)
C55 C60 C59 124.31(15)
F19 C63 C62 120.92(17)
F19 C63 C64 119.38(17)
C62 C63 C64 119.70(16)
C15 C16 C17 119.72(16)
C15 C16 H16A 120.1
C17 C16 H16A 120.1
C54 C49 C50 112.99(15)
C54 C49 B2 120.00(14)
C50 C49 B2 126.28(15)
F14 C59 C58 119.36(16)
F14 C59 C60 120.76(16)
C58 C59 C60 119.87(16)
C16 C15 C14 119.94(16)
C16 C15 H15A 120.0
C14 C15 H15A 120.0
C72 C71 C70 115.4(2)
C72 C71 H71A 108.4
C70 C71 H71A 108.4
C72 C71 H71B 108.4
C70 C71 H71B 108.4
H71A C71 H71B 107.5
C69 C68 C67 116.9(2)
C69 C68 H68A 108.1
C67 C68 H68A 108.1
C69 C68 H68B 108.1
C67 C68 H68B 108.1
H68A C68 H68B 107.3
C68 C69 C70 118.1(2)
C68 C69 H69A 107.8
C70 C69 H69A 107.8
C68 C69 H69B 107.8
C70 C69 H69B 107.8
H69A C69 H69B 107.1
C71 C72 C67 119.1(3)
C71 C72 H72A 107.6
C67 C72 H72A 107.6
C71 C72 H72B 107.6
C67 C72 H72B 107.6
H72A C72 H72B 107.0
C69 C70 C71 115.6(2)
C69 C70 H70A 108.4
C71 C70 H70A 108.4
C69 C70 H70B 108.4
C71 C70 H70B 108.4
H70A C70 H70B 107.4
C72 C67 C68 116.5(2)
C72 C67 H67A 108.2
C68 C67 H67A 108.2
C72 C67 H67B 108.2
C68 C67 H67B 108.2
H67A C67 H67B 107.3
C1 B1 C13 119.64(14)
C1 B1 C7 121.82(14)
C13 B1 C7 118.52(13)
C1 B1 Ru1 54.58(7)
C13 B1 Ru1 107.86(10)
C7 B1 Ru1 107.88(10)
C61 B2 C49 102.06(13)
C61 B2 C55 112.10(12)
C49 B2 C55 115.36(14)
C61 B2 C43 113.62(14)
C49 B2 C43 113.51(13)
C55 B2 C43 100.74(13)
F11 C56 C57 115.64(14)
F11 C56 C55 119.49(14)
C57 C56 C55 124.87(16)

loop_
_geom_bond_atom_site_label_1
_geom_bond_atom_site_label_2
_geom_bond_distance
F11 C56 1.3559(19)
Ru1 C1 2.1570(14)
Ru1 C2 2.2118(15)
Ru1 C6 2.2429(15)
Ru1 C3 2.3157(15)
Ru1 C4 2.3181(15)
Ru1 C5 2.3356(15)
Ru1 P1 2.3504(4)
Ru1 P2 2.3566(4)
Ru1 Cl1 2.3871(4)
Ru1 B1 2.6468(16)
P1 C8 1.8218(15)
P1 C25 1.8268(15)
P1 C19 1.8363(15)
P2 C14 1.8172(16)
P2 C37 1.8261(15)
P2 C31 1.8372(16)
F20 C62 1.3486(19)
F15 C60 1.3544(19)
F10 C50 1.348(2)
F12 C57 1.3485(19)
F5 C44 1.345(2)
F17 C65 1.3494(19)
F1 C48 1.350(2)
F13 C58 1.3399(19)
F9 C51 1.351(2)
F8 C52 1.342(2)
F19 C63 1.341(2)
F18 C64 1.341(2)
C41 C40 1.378(3)
C41 C42 1.396(3)
C41 H41A 0.9500
F4 C45 1.346(3)
F7 C53 1.346(2)
F14 C59 1.340(2)
C3 C4 1.404(2)
C3 C2 1.412(2)
C3 H3A 1.0000
C53 C52 1.377(3)
C53 C54 1.386(2)
C29 C30 1.385(2)
C29 C28 1.387(3)
C29 H29A 0.9500
C28 C27 1.377(4)
C28 H28A 0.9500
C8 C9 1.400(2)
C8 C7 1.406(2)
C27 C26 1.389(3)
C27 H27A 0.9500
C22 C23 1.380(3)
C22 C21 1.387(3)
C22 H22A 0.9500
C57 C56 1.376(2)
C57 C58 1.377(3)
C32 C31 1.386(2)
C32 C33 1.389(3)
C32 H32A 0.9500
C65 C64 1.370(3)
C65 C66 1.381(2)
C20 C21 1.389(2)
C20 C19 1.404(2)
C20 H20A 0.9500
C58 C59 1.372(3)
C25 C30 1.397(2)
C25 C26 1.399(2)
C18 C17 1.376(2)
C18 C13 1.408(2)
C18 H18A 0.9500
C19 C24 1.390(2)
C34 C35 1.375(3)
C34 C33 1.376(3)
C34 H34A 0.9500
C46 F3 1.346(2)
C46 C47 1.370(3)
C46 C45 1.376(3)
C55 C60 1.382(2)
C55 C56 1.395(2)
C55 B2 1.658(2)
C50 C51 1.386(2)
C50 C49 1.397(2)
C42 C37 1.396(2)
C42 H42A 0.9500
C21 H21A 0.9500
C45 C44 1.386(3)
C66 F16 1.3515(19)
C66 C61 1.392(2)
C31 C36 1.392(2)
C54 F6 1.354(2)
C54 C49 1.388(2)
C6 C5 1.403(2)
C6 C1 1.438(2)
C6 H6A 1.0000
C5 C4 1.412(2)
C5 H5A 1.0000
C11 C12 1.381(2)
C11 C10 1.385(3)
C11 H11A 0.9500
C39 C40 1.384(3)
C39 C38 1.387(2)
C39 H39A 0.9500
C36 C35 1.387(3)
C36 H36A 0.9500
C51 C52 1.367(3)
C48 C47 1.377(3)
C48 C43 1.396(2)
C33 H33A 0.9500
C17 C16 1.386(3)
C17 H17A 0.9500
C7 C12 1.405(2)
C7 B1 1.575(2)
C14 C13 1.396(2)
C14 C15 1.400(2)
C30 H30A 0.9500
C12 H12A 0.9500
C35 H35A 0.9500
C24 C23 1.392(2)
C24 H24A 0.9500
C61 C62 1.389(2)
C61 B2 1.652(2)
C1 C2 1.431(2)
C1 B1 1.544(2)
C44 C43 1.388(3)
C62 C63 1.375(3)
C43 B2 1.659(3)
C13 B1 1.574(2)
C26 H26A 0.9500
C37 C38 1.402(2)
C23 H23A 0.9500
C4 H4A 1.0000
C9 C10 1.388(2)
C9 H9A 0.9500
C40 H40A 0.9500
C38 H38A 0.9500
C2 H2A 1.0000
C10 H10A 0.9500
C47 F2 1.350(2)
C64 C63 1.376(3)
C60 C59 1.387(2)
C16 C15 1.383(2)
C16 H16A 0.9500
C49 B2 1.654(2)
C15 H15A 0.9500
C71 C72 1.448(4)
C71 C70 1.496(4)
C71 H71A 0.9900
C71 H71B 0.9900
C68 C69 1.436(4)
C68 C67 1.482(4)
C68 H68A 0.9900
C68 H68B 0.9900
C69 C70 1.467(4)
C69 H69A 0.9900
C69 H69B 0.9900
C72 C67 1.452(4)
C72 H72A 0.9900
C72 H72B 0.9900
C70 H70A 0.9900
C70 H70B 0.9900
C67 H67A 0.9900
C67 H67B 0.9900
